data_2214204
loop_
_publ_author_name
'Bekaert, Alain'
'Lemoine, Pascale'
'Brion, Jean Daniel'
'Viossat, Bernard'

_publ_section_title
;
 Bis[(<i>R</i>)-lactamido-\k^2^<i>O</i>,<i>O</i>']boron(III) bromide
;
_journal_coeditor_code GW2009
_journal_issue 7
_journal_name_full 'Acta Crystallographica Section E'
_journal_page_first o3187
_journal_page_last o3189
_journal_paper_doi 10.1107/S1600536807027158
_journal_volume 63
_journal_year 2007
_chemical_formula_iupac 'C6 H12 B N2 O4 +, Br -'
_chemical_formula_moiety 'C6 H12 B N2 O4 +, Br -'
_chemical_formula_sum 'C6 H12 B Br N2 O4'
_chemical_formula_weight 266.89
_chemical_name_systematic
;
Bis[(<i>R</i>)-lactamido-\k^2^<i>O</i>,<i>O</i>']boron(III) bromide
;
_space_group_IT_number 1
_symmetry_cell_setting triclinic
_symmetry_space_group_name_Hall 'P 1'
_symmetry_space_group_name_H-M 'P 1'
_atom_sites_solution_hydrogens geom
_atom_sites_solution_primary direct
_atom_sites_solution_secondary difmap
_cell_angle_alpha 98.823(3)
_cell_angle_beta 97.302(4)
_cell_angle_gamma 116.858(3)
_cell_formula_units_Z 1
_cell_length_a 5.5806(3)
_cell_length_b 6.0026(4)
_cell_length_c 9.7951(6)
_cell_measurement_reflns_used 770
_cell_measurement_temperature 293(2)
_cell_measurement_theta_max 23.26
_cell_measurement_theta_min 1.02
_cell_volume 281.99(3)
_computing_cell_refinement 'SCALEPACK (Otwinowski & Minor, 1997)'
_computing_data_collection 'COLLECT (Bruker--Nonius, 2004)'
_computing_data_reduction 'DENZO (Otwinowski & Minor, 1997) and SCALEPACK'
_computing_molecular_graphics 'CAMERON (Watkin <i>et al.</i>,  1996)'
_computing_publication_material 'WinGX (Farrugia, 1999)'
_computing_structure_refinement 'SHELXL97 (Sheldrick, 1997)'
_computing_structure_solution 'SIR97 (Altomare <i>et al.</i>,  1999)'
_diffrn_ambient_temperature 293(2)
_diffrn_detector_area_resol_mean 9
_diffrn_measured_fraction_theta_full 0.993
_diffrn_measured_fraction_theta_max 0.993
_diffrn_measurement_device '95mm CCD camera on \k-goniostat'
_diffrn_measurement_device_type 'Nonius KappaCCD'
_diffrn_measurement_method CCD
_diffrn_radiation_monochromator 'horizontally mounted graphite'
_diffrn_radiation_source 'fine-focus sealed tube'
_diffrn_radiation_type MoK\a
_diffrn_radiation_wavelength 0.71073
_diffrn_reflns_av_R_equivalents 0.0371
_diffrn_reflns_av_sigmaI/netI 0.0430
_diffrn_reflns_limit_h_max 5
_diffrn_reflns_limit_h_min -6
_diffrn_reflns_limit_k_max 6
_diffrn_reflns_limit_k_min -6
_diffrn_reflns_limit_l_max 10
_diffrn_reflns_limit_l_min -10
_diffrn_reflns_number 2416
_diffrn_reflns_theta_full 23.26
_diffrn_reflns_theta_max 23.26
_diffrn_reflns_theta_min 3.92
_diffrn_standards_decay_% 0
_exptl_absorpt_coefficient_mu 3.635
_exptl_absorpt_correction_T_max 0.560
_exptl_absorpt_correction_T_min 0.235
_exptl_absorpt_correction_type multi-scan
_exptl_absorpt_process_details
;
(SADABS; Sheldrick, 1996; Blessing, 1995)'
;
_exptl_crystal_colour colourless
_exptl_crystal_density_diffrn 1.571
_exptl_crystal_density_method 'not measured'
_exptl_crystal_description parallelepiped
_exptl_crystal_F_000 134
_exptl_crystal_size_max 0.35
_exptl_crystal_size_mid 0.30
_exptl_crystal_size_min 0.10
_refine_diff_density_max 0.543
_refine_diff_density_min -0.405
_refine_ls_abs_structure_details 'Flack (1983), 654 Friedel pairs'
_refine_ls_abs_structure_Flack -0.016(10)
_refine_ls_extinction_coef 0.105(18)
_refine_ls_extinction_expression Fc^*^=kFc[1+0.001xFc^2^\l^3^/sin(2\q)]^-1/4^
_refine_ls_extinction_method SHELXL97
_refine_ls_goodness_of_fit_ref 1.036
_refine_ls_hydrogen_treatment constr
_refine_ls_matrix_type full
_refine_ls_number_parameters 128
_refine_ls_number_reflns 1461
_refine_ls_number_restraints 0
_refine_ls_restrained_S_all 1.035
_refine_ls_R_factor_all 0.0323
_refine_ls_R_factor_gt 0.0321
_refine_ls_shift/su_max 0.000
_refine_ls_shift/su_mean 0.000
_refine_ls_structure_factor_coef Fsqd
_refine_ls_weighting_details 'w=1/[\s^2^(Fo^2^)+(0.0605P)^2^+0.06P] where P=(Fo^2^+2Fc^2^)/3'
_refine_ls_weighting_scheme calc
_refine_ls_wR_factor_gt 0.0835
_refine_ls_wR_factor_ref 0.0837
_reflns_number_gt 1452
_reflns_number_total 1461
_reflns_threshold_expression I>2\s(I)
_cod_data_source_file gw2009.cif
_cod_data_source_block I
_cod_original_sg_symbol_Hall 'P  1'
_cod_database_code 2214204
_cod_database_fobs_code 2214204

loop_
_symmetry_equiv_pos_as_xyz
'x, y, z'

loop_
_atom_site_type_symbol
_atom_site_label
_atom_site_fract_x
_atom_site_fract_y
_atom_site_fract_z
_atom_site_U_iso_or_equiv
_atom_site_adp_type
_atom_site_calc_flag
_atom_site_refinement_flags
_atom_site_occupancy
Br Br1 0.00000(10) 0.00000(10) 0.00000(10) 0.0536(3) Uani d . 1
B B1 0.9166(11) 0.5722(10) 0.5161(6) 0.0340(11) Uani d . 1
O O1 1.1940(7) 0.8210(6) 0.5553(3) 0.0369(7) Uani d . 1
N N1 1.5901(8) 1.0019(7) 0.7207(4) 0.0378(9) Uani d . 1
H H1A 1.6637 1.1289 0.6819 0.045 Uiso calc R 1
H H1B 1.6826 0.9953 0.7958 0.045 Uiso calc R 1
C C1 1.3411(9) 0.8215(8) 0.6664(5) 0.0303(9) Uani d . 1
O O2 0.9316(7) 0.4541(6) 0.6301(4) 0.0409(8) Uani d . 1
C C2 1.1904(11) 0.5898(9) 0.7254(6) 0.0323(12) Uani d . 1
H H2 1.1657 0.6477 0.8192 0.039 Uiso calc R 1
C C3 1.3359(11) 0.4324(10) 0.7379(7) 0.0477(13) Uani d . 1
H H3A 1.2301 0.2893 0.7760 0.072 Uiso calc R 1
H H3B 1.5148 0.5374 0.7997 0.072 Uiso calc R 1
H H3C 1.3554 0.3702 0.6459 0.072 Uiso calc R 1
O O4 0.9170(8) 0.4220(7) 0.3746(4) 0.0401(8) Uani d . 1
N N4 0.6573(10) 0.2649(10) 0.1522(5) 0.0505(11) Uani d . 1
H H4A 0.7604 0.2030 0.1253 0.061 Uiso calc R 1
H H4B 0.5180 0.2449 0.0925 0.061 Uiso calc R 1
C C4 0.7114(10) 0.3868(10) 0.2812(6) 0.0349(12) Uani d . 1
O O5 0.6855(7) 0.6083(7) 0.4855(4) 0.0428(8) Uani d . 1
C C5 0.5472(10) 0.5054(9) 0.3407(5) 0.0350(10) Uani d . 1
H H5 0.3590 0.3699 0.3332 0.042 Uiso calc R 1
C C6 0.5376(15) 0.7039(13) 0.2693(7) 0.0606(16) Uani d . 1
H H6A 0.4290 0.7703 0.3107 0.091 Uiso calc R 1
H H6B 0.4564 0.6282 0.1701 0.091 Uiso calc R 1
H H6C 0.7212 0.8414 0.2809 0.091 Uiso calc R 1

loop_
_atom_site_aniso_label
_atom_site_aniso_U_11
_atom_site_aniso_U_22
_atom_site_aniso_U_33
_atom_site_aniso_U_12
_atom_site_aniso_U_13
_atom_site_aniso_U_23
Br1 0.0425(3) 0.0736(4) 0.0443(3) 0.0312(3) 0.00584(19) 0.0058(2)
B1 0.025(3) 0.040(3) 0.034(3) 0.014(2) 0.004(2) 0.007(2)
O1 0.0327(18) 0.0286(15) 0.0426(18) 0.0082(14) 0.0065(14) 0.0127(13)
N1 0.032(2) 0.0293(19) 0.043(2) 0.0070(17) 0.0039(17) 0.0122(17)
C1 0.032(2) 0.025(2) 0.031(2) 0.0125(19) 0.0070(19) 0.0062(18)
O2 0.0264(18) 0.0354(17) 0.049(2) 0.0044(14) 0.0035(15) 0.0158(16)
C2 0.025(3) 0.031(2) 0.040(3) 0.011(2) 0.009(2) 0.012(2)
C3 0.037(3) 0.042(3) 0.070(4) 0.018(2) 0.015(3) 0.027(3)
O4 0.0262(19) 0.0428(19) 0.048(2) 0.0171(16) 0.0057(16) 0.0019(16)
N4 0.043(2) 0.071(3) 0.039(2) 0.035(2) -0.0018(19) 0.000(2)
C4 0.023(3) 0.037(2) 0.038(3) 0.012(2) -0.002(2) 0.004(2)
O5 0.0380(19) 0.055(2) 0.0380(18) 0.0281(16) 0.0058(15) 0.0027(15)
C5 0.026(2) 0.045(3) 0.039(3) 0.019(2) 0.010(2) 0.011(2)
C6 0.072(4) 0.065(3) 0.075(4) 0.048(3) 0.032(3) 0.037(3)

loop_
_atom_type_symbol
_atom_type_description
_atom_type_scat_dispersion_real
_atom_type_scat_dispersion_imag
_atom_type_scat_source
C C 0.0033 0.0016 'International Tables Vol C Tables 4.2.6.8 and 6.1.1.4'
B B 0.0013 0.0007 'International Tables Vol C Tables 4.2.6.8 and 6.1.1.4'
N N 0.0061 0.0033 'International Tables Vol C Tables 4.2.6.8 and 6.1.1.4'
O O 0.0106 0.0060 'International Tables Vol C Tables 4.2.6.8 and 6.1.1.4'
Br Br -0.2901 2.4595 'International Tables Vol C Tables 4.2.6.8 and 6.1.1.4'
H H 0.0000 0.0000 'International Tables Vol C Tables 4.2.6.8 and 6.1.1.4'

loop_
_geom_angle_atom_site_label_1
_geom_angle_atom_site_label_2
_geom_angle_atom_site_label_3
_geom_angle
_geom_angle_publ_flag
O5 B1 O2 116.8(4) yes
O5 B1 O4 104.2(4) yes
O2 B1 O4 113.1(4) yes
O5 B1 O1 114.4(4) yes
O2 B1 O1 103.1(4) yes
O4 B1 O1 104.8(4) yes
C1 O1 B1 108.9(3) yes
C1 N1 H1A 120.0 no
C1 N1 H1B 120.0 no
H1A N1 H1B 120.0 no
O1 C1 N1 122.8(4) yes
O1 C1 C2 112.5(4) yes
N1 C1 C2 124.7(4) yes
C2 O2 B1 112.4(4) yes
O2 C2 C3 113.2(4) yes
O2 C2 C1 102.7(4) yes
C3 C2 C1 113.7(4) yes
O2 C2 H2 109.0 no
C3 C2 H2 109.0 no
C1 C2 H2 109.0 no
C2 C3 H3A 109.5 no
C2 C3 H3B 109.5 no
H3A C3 H3B 109.5 no
C2 C3 H3C 109.5 no
H3A C3 H3C 109.5 no
H3B C3 H3C 109.5 no
C4 O4 B1 108.2(4) yes
C4 N4 H4A 120.0 no
C4 N4 H4B 120.0 no
H4A N4 H4B 120.0 no
N4 C4 O4 122.5(5) yes
N4 C4 C5 124.9(5) yes
O4 C4 C5 112.6(5) yes
B1 O5 C5 112.4(4) yes
O5 C5 C6 112.7(5) yes
O5 C5 C4 102.5(4) yes
C6 C5 C4 113.4(4) yes
O5 C5 H5 109.4 no
C6 C5 H5 109.4 no
C4 C5 H5 109.4 no
C5 C6 H6A 109.5 no
C5 C6 H6B 109.5 no
H6A C6 H6B 109.5 no
C5 C6 H6C 109.5 no
H6A C6 H6C 109.5 no
H6B C6 H6C 109.5 no

loop_
_geom_bond_atom_site_label_1
_geom_bond_atom_site_label_2
_geom_bond_distance
_geom_bond_publ_flag
B1 O5 1.405(7) yes
B1 O2 1.425(7) yes
B1 O4 1.534(6) yes
B1 O1 1.536(6) yes
O1 C1 1.275(6) yes
N1 C1 1.289(6) yes
N1 H1A 0.8600 no
N1 H1B 0.8600 no
C1 C2 1.514(7) yes
O2 C2 1.408(7) yes
C2 C3 1.506(8) yes
C2 H2 0.9800 no
C3 H3A 0.9600 no
C3 H3B 0.9600 no
C3 H3C 0.9600 no
O4 C4 1.286(7) yes
N4 C4 1.282(8) yes
N4 H4A 0.8600 no
N4 H4B 0.8600 no
C4 C5 1.512(8) yes
O5 C5 1.418(6) yes
C5 C6 1.489(8) yes
C5 H5 0.9800 no
C6 H6A 0.9600 no
C6 H6B 0.9600 no
C6 H6C 0.9600 no

loop_
_geom_hbond_atom_site_label_D
_geom_hbond_atom_site_label_H
_geom_hbond_atom_site_label_A
_geom_hbond_site_symmetry_A
_geom_hbond_distance_DH
_geom_hbond_distance_HA
_geom_hbond_distance_DA
_geom_hbond_angle_DHA
N4 H4B Br1 . 0.86 2.53 3.289(5) 147.0
N1 H1A O2 1_665 0.86 2.04 2.878(5) 164.3
N1 H1B Br1 1_766 0.86 2.49 3.341(4) 173.0
N4 H4A Br1 1_655 0.86 2.49 3.339(5) 168.6
